data_7245052
loop_
_publ_author_name
'Nicholas, Aaron D.'
'Garman, Leah C.'
'Albano, Nicolina'
'Cahill, Chris'

_publ_section_title
;
 Insight on noncovalent interactions and orbital constructs in
 low-dimensional antimony halide perovskites
;
_journal_name_full 'Physical Chemistry Chemical Physics'
_journal_paper_doi 10.1039/D2CP01996E
_journal_year 2022
_chemical_formula_moiety 'Cl9 Sb2, 3(C5 H5 Br N)'
_chemical_formula_sum 'C15 H15 Br3 Cl9 N3 Sb2'
_chemical_formula_weight 1039.59
_chemical_name_common C5H5NBrSbCl4
_space_group_crystal_system triclinic
_space_group_IT_number 2
_space_group_name_Hall '-P 1'
_space_group_name_H-M_alt 'P -1'
_atom_sites_solution_hydrogens geom
_audit_update_record
;
2022-02-14 deposited with the CCDC.	2022-06-06 downloaded from the CCDC.
;
_cell_angle_alpha 105.774(5)
_cell_angle_beta 92.163(5)
_cell_angle_gamma 94.537(5)
_cell_formula_units_Z 2
_cell_length_a 8.6287(10)
_cell_length_b 12.1886(16)
_cell_length_c 14.9990(19)
_cell_measurement_reflns_used 1732
_cell_measurement_temperature 100.(2)
_cell_measurement_theta_max 28.0860
_cell_measurement_theta_min 1.9184
_cell_volume 1510.4(3)
_computing_cell_refinement 'APEX3 v2019.1-0 (Bruker AXS)'
_computing_data_reduction 'SAINT V8.40A (Bruker Nano, Inc., 2019)'
_computing_molecular_graphics 'shelXle (C.B. Huebschle, rev 958)'
_computing_structure_refinement 'SHELXL-2018/3 (Sheldrick, 2018)'
_computing_structure_solution 'SHELXT 2014/5 (Sheldrick, 2014)'
_diffrn_ambient_temperature 100.(2)
_diffrn_detector_area_resol_mean 7.3910
_diffrn_measured_fraction_theta_full 0.996
_diffrn_measured_fraction_theta_max 0.996
_diffrn_measurement_device_type 'Bruker D8 QUEST'
_diffrn_measurement_method '\f and \w scans'
_diffrn_radiation_monochromator 'multilayer mirror'
_diffrn_radiation_type 'Mo K\a'
_diffrn_radiation_wavelength 0.71073
_diffrn_reflns_av_R_equivalents 0.0377
_diffrn_reflns_av_unetI/netI 0.0411
_diffrn_reflns_limit_h_max 11
_diffrn_reflns_limit_h_min -11
_diffrn_reflns_limit_k_max 16
_diffrn_reflns_limit_k_min -16
_diffrn_reflns_limit_l_max 19
_diffrn_reflns_limit_l_min -19
_diffrn_reflns_number 21970
_diffrn_reflns_theta_full 28.31
_diffrn_reflns_theta_max 28.31
_diffrn_reflns_theta_min 1.92
_diffrn_source 'microfocus sealed tube'
_diffrn_source_type 'Incoatec I\mS 3.0'
_exptl_absorpt_coefficient_mu 6.565
_exptl_absorpt_correction_T_max 0.75
_exptl_absorpt_correction_T_min 0.20
_exptl_absorpt_correction_type multi-scan
_exptl_absorpt_process_details
;
Krause, L., Herbst-Irmer, R., Sheldrick, G. M., Stalke, D. (2015).
"Comparison of silver and molybdenum microfocus X-ray sources for
single-crystal structure determination"
J. Appl. Cryst. 48, 3-10.
doi:10.1107/S1600576714022985
;
_exptl_crystal_colour 'clear intense colourless'
_exptl_crystal_density_diffrn 2.286
_exptl_crystal_density_method 'not measured'
_exptl_crystal_description Plate
_exptl_crystal_F_000 972
_exptl_crystal_size_max 0.722
_exptl_crystal_size_mid 0.283
_exptl_crystal_size_min 0.228
_refine_diff_density_max 1.158
_refine_diff_density_min -1.338
_refine_ls_extinction_method none
_refine_ls_goodness_of_fit_ref 1.071
_refine_ls_hydrogen_treatment constr
_refine_ls_matrix_type full
_refine_ls_number_parameters 299
_refine_ls_number_reflns 7493
_refine_ls_number_restraints 0
_refine_ls_restrained_S_all 1.071
_refine_ls_R_factor_all 0.0269
_refine_ls_R_factor_gt 0.0240
_refine_ls_shift/su_max 0.002
_refine_ls_shift/su_mean 0.000
_refine_ls_structure_factor_coef Fsqd
_refine_ls_weighting_details 'w=1/[\s^2^(Fo^2^)+(0.0123P)^2^+0.8859P] where P=(Fo^2^+2Fc^2^)/3'
_refine_ls_weighting_scheme calc
_refine_ls_wR_factor_gt 0.0565
_refine_ls_wR_factor_ref 0.0575
_reflns_number_gt 6913
_reflns_number_total 7493
_reflns_threshold_expression 'I > 2\s(I)'
_cod_data_source_file d2cp01996e2.cif
_cod_data_source_block Cmpd3_ADN1_17_B
_cod_depositor_comments
;
The following automatic conversions were performed:

data item '_exptl_absorpt_correction_type' value 'Multi-Scan' was
changed to 'multi-scan' in accordance with the
/home/data/users/saulius/crontab/automatic-downloads/rss-feeds/RSC/lib/dictionaries/cif_core.dic
dictionary named 'cif_core.dic' version 2.4.2 last updated on
2011-04-26.

Automatic conversion script
Id: cif_fix_values 7556 2019-12-06 15:28:31Z antanas 
;
_cod_database_code 7245052

loop_
_space_group_symop_operation_xyz
'x, y, z'
'-x, -y, -z'

loop_
_atom_site_type_symbol
_atom_site_label
_atom_site_fract_x
_atom_site_fract_y
_atom_site_fract_z
_atom_site_U_iso_or_equiv
_atom_site_adp_type
_atom_site_calc_flag
_atom_site_refinement_flags_adp
_atom_site_refinement_flags_occupancy
_atom_site_refinement_flags_posn
_atom_site_occupancy
_atom_site_disorder_assembly
_atom_site_disorder_group
Sb Sb1 0.71667(2) 0.78496(2) 0.09999(2) 0.00882(4) Uani d . . . 1.0 . .
Cl Cl1 0.91704(7) 0.90106(5) 0.05453(4) 0.01706(12) Uani d . . . 1.0 . .
Cl Cl2 0.94424(7) 0.68476(6) 0.17797(4) 0.01848(13) Uani d . . . 1.0 . .
Cl Cl3 0.70842(8) 0.92954(5) 0.24604(4) 0.01806(13) Uani d . . . 1.0 . .
Cl Cl4 0.52120(7) 0.87218(5) 0.01913(4) 0.01672(12) Uani d . . . 1.0 . .
Sb Sb2 1.19988(2) 0.58016(2) 0.25980(2) 0.00904(4) Uani d . . . 1.0 . .
Cl Cl5 1.18509(7) 0.74452(5) 0.39056(4) 0.01670(12) Uani d . . . 1.0 . .
Cl Cl6 1.00363(7) 0.45963(5) 0.33542(5) 0.01751(12) Uani d . . . 1.0 . .
Cl Cl7 1.41544(7) 0.69025(5) 0.19094(4) 0.01717(12) Uani d . . . 1.0 . .
Cl Cl8 1.40454(7) 0.51364(5) 0.34160(4) 0.01544(12) Uani d . . . 1.0 . .
Br Br1 -0.00573(3) 1.12573(3) 0.40339(2) 0.02764(7) Uani d . . . 1.0 . .
N N1 0.2941(3) 1.03795(19) 0.15303(16) 0.0182(5) Uani d . . . 1.0 . .
H H1 0.354618 1.022109 0.106138 0.022 Uiso calc U . R 1.0 . .
C C1 0.2603(3) 0.9580(2) 0.1966(2) 0.0211(6) Uani d . . . 1.0 . .
H H2 0.300712 0.885647 0.176545 0.025 Uiso calc U . R 1.0 . .
C C2 0.1670(3) 0.9802(2) 0.2707(2) 0.0199(5) Uani d . . . 1.0 . .
H H3 0.140984 0.923617 0.30181 0.024 Uiso calc U . R 1.0 . .
C C3 0.1120(3) 1.0876(2) 0.29881(17) 0.0154(5) Uani d . . . 1.0 . .
C C4 0.1468(3) 1.1686(2) 0.25139(18) 0.0172(5) Uani d . . . 1.0 . .
H H4 0.107083 1.241379 0.269532 0.021 Uiso calc U . R 1.0 . .
C C5 0.2399(3) 1.1414(2) 0.17749(19) 0.0185(5) Uani d . . . 1.0 . .
H H5 0.265704 1.195543 0.14404 0.022 Uiso calc U . R 1.0 . .
Br Br2 0.45966(3) 0.89127(2) 0.58616(2) 0.01823(6) Uani d . . . 1.0 . .
N N2 0.7770(2) 0.64160(19) 0.41571(15) 0.0160(4) Uani d . . . 1.0 . .
H H6 0.842831 0.59614 0.384817 0.019 Uiso calc U . R 1.0 . .
C C6 0.7289(3) 0.6252(2) 0.49535(19) 0.0166(5) Uani d . . . 1.0 . .
H H7 0.763476 0.564208 0.516755 0.02 Uiso calc U . R 1.0 . .
C C7 0.6290(3) 0.6972(2) 0.54611(18) 0.0158(5) Uani d . . . 1.0 . .
H H8 0.592791 0.686286 0.602402 0.019 Uiso calc U . R 1.0 . .
C C8 0.5830(3) 0.7854(2) 0.51317(18) 0.0138(5) Uani d . . . 1.0 . .
C C9 0.6291(3) 0.7989(2) 0.42912(18) 0.0173(5) Uani d . . . 1.0 . .
H H9 0.593095 0.857582 0.405242 0.021 Uiso calc U . R 1.0 . .
C C10 0.7289(3) 0.7245(2) 0.38121(19) 0.0186(5) Uani d . . . 1.0 . .
H H10 0.763716 0.731891 0.323617 0.022 Uiso calc U . R 1.0 . .
Br Br3A 0.7146(7) 0.1915(7) 0.2141(7) 0.0461(15) Uani d . P . 0.386(13) A 1
Br Br3B 0.6870(2) 0.2269(3) 0.24084(15) 0.0287(4) Uani d . P . 0.614(13) A 2
N N3 0.7569(3) 0.4314(2) 0.03015(17) 0.0213(5) Uani d . . . 1.0 . .
H H11 0.766622 0.472271 -0.009801 0.026 Uiso calc U . R 1.0 . .
C C11 0.8485(3) 0.3473(3) 0.0252(2) 0.0253(6) Uani d . . . 1.0 . .
H H12 0.92271 0.332222 -0.020831 0.03 Uiso calc U . R 1.0 . .
C C12 0.8354(3) 0.2827(3) 0.0866(2) 0.0255(6) Uani d . . . 1.0 . .
H H13 0.90106 0.223177 0.08465 0.031 Uiso calc U . R 1.0 . .
C C13 0.7253(3) 0.3058(2) 0.1513(2) 0.0204(6) Uani d . . . 1.0 . .
C C14 0.6328(3) 0.3935(3) 0.1557(2) 0.0229(6) Uani d . . . 1.0 . .
H H14 0.55787 0.41026 0.201112 0.027 Uiso calc U . R 1.0 . .
C C15 0.6512(3) 0.4559(2) 0.0932(2) 0.0233(6) Uani d . . . 1.0 . .
H H15 0.588399 0.516934 0.094733 0.028 Uiso calc U . R 1.0 . .
Cl Cl9 0.75815(7) 0.61543(5) -0.08146(4) 0.01502(12) Uani d . . . 1.0 . .

loop_
_atom_site_aniso_label
_atom_site_aniso_U_11
_atom_site_aniso_U_22
_atom_site_aniso_U_33
_atom_site_aniso_U_12
_atom_site_aniso_U_13
_atom_site_aniso_U_23
Sb1 0.01012(8) 0.01009(8) 0.00655(7) 0.00143(5) 0.00206(5) 0.00249(6)
Cl1 0.0171(3) 0.0199(3) 0.0141(3) -0.0046(2) 0.0038(2) 0.0059(2)
Cl2 0.0167(3) 0.0279(3) 0.0127(3) 0.0052(2) 0.0021(2) 0.0077(3)
Cl3 0.0274(3) 0.0143(3) 0.0102(3) 0.0002(2) 0.0059(2) -0.0006(2)
Cl4 0.0181(3) 0.0206(3) 0.0142(3) 0.0083(2) 0.0031(2) 0.0072(2)
Sb2 0.01016(8) 0.00998(8) 0.00737(8) 0.00243(5) 0.00213(5) 0.00241(6)
Cl5 0.0226(3) 0.0150(3) 0.0106(3) 0.0045(2) 0.0020(2) -0.0005(2)
Cl6 0.0159(3) 0.0146(3) 0.0233(3) 0.0032(2) 0.0071(2) 0.0059(2)
Cl7 0.0188(3) 0.0163(3) 0.0177(3) 0.0008(2) 0.0043(2) 0.0067(2)
Cl8 0.0146(3) 0.0190(3) 0.0153(3) 0.0055(2) 0.0009(2) 0.0079(2)
Br1 0.01937(14) 0.04412(18) 0.01263(13) -0.00733(12) 0.00482(10) -0.00132(12)
N1 0.0198(11) 0.0191(11) 0.0133(11) 0.0018(9) 0.0044(9) 0.0000(9)
C1 0.0221(14) 0.0155(12) 0.0243(15) 0.0050(10) -0.0010(11) 0.0023(11)
C2 0.0243(14) 0.0166(12) 0.0195(14) -0.0028(10) -0.0017(11) 0.0076(11)
C3 0.0140(12) 0.0206(13) 0.0092(11) -0.0009(9) -0.0002(9) 0.0007(10)
C4 0.0198(13) 0.0160(12) 0.0139(12) 0.0048(10) -0.0005(10) 0.0005(10)
C5 0.0253(14) 0.0181(13) 0.0132(12) 0.0011(10) -0.0006(10) 0.0068(10)
Br2 0.02125(13) 0.01847(13) 0.01497(12) 0.00684(10) 0.00735(10) 0.00239(10)
N2 0.0141(10) 0.0171(10) 0.0151(11) 0.0050(8) 0.0045(8) 0.0001(8)
C6 0.0174(12) 0.0162(12) 0.0171(13) 0.0028(9) -0.0009(10) 0.0060(10)
C7 0.0189(13) 0.0185(12) 0.0103(11) 0.0000(10) 0.0006(9) 0.0051(10)
C8 0.0131(11) 0.0171(12) 0.0106(11) 0.0012(9) 0.0038(9) 0.0022(9)
C9 0.0237(14) 0.0192(13) 0.0118(12) 0.0057(10) 0.0039(10) 0.0078(10)
C10 0.0213(13) 0.0240(14) 0.0122(12) 0.0047(10) 0.0068(10) 0.0063(11)
Br3A 0.0384(12) 0.052(2) 0.062(3) -0.0179(14) -0.0225(15) 0.049(2)
Br3B 0.0285(4) 0.0368(8) 0.0281(6) -0.0048(4) -0.0005(4) 0.0241(5)
N3 0.0234(12) 0.0268(12) 0.0163(11) -0.0090(9) -0.0039(9) 0.0140(10)
C11 0.0147(13) 0.0421(18) 0.0165(14) 0.0033(12) 0.0057(10) 0.0030(13)
C12 0.0203(14) 0.0260(15) 0.0302(16) 0.0110(11) -0.0001(12) 0.0056(13)
C13 0.0184(13) 0.0248(14) 0.0215(14) -0.0060(10) -0.0057(11) 0.0156(12)
C14 0.0173(13) 0.0341(16) 0.0162(13) 0.0034(11) 0.0074(10) 0.0038(12)
C15 0.0244(14) 0.0152(13) 0.0294(16) 0.0058(10) -0.0004(12) 0.0041(11)
Cl9 0.0186(3) 0.0140(3) 0.0125(3) 0.0022(2) 0.0018(2) 0.0035(2)

loop_
_atom_type_symbol
_atom_type_description
_atom_type_scat_dispersion_real
_atom_type_scat_dispersion_imag
_atom_type_scat_source
C C 0.0033 0.0016 'International Tables Vol C Tables 4.2.6.8 and 6.1.1.4'
H H 0.0000 0.0000 'International Tables Vol C Tables 4.2.6.8 and 6.1.1.4'
Br Br -0.2901 2.4595 'International Tables Vol C Tables 4.2.6.8 and 6.1.1.4'
Cl Cl 0.1484 0.1585 'International Tables Vol C Tables 4.2.6.8 and 6.1.1.4'
N N 0.0061 0.0033 'International Tables Vol C Tables 4.2.6.8 and 6.1.1.4'
Sb Sb -0.5866 1.5461 'International Tables Vol C Tables 4.2.6.8 and 6.1.1.4'

loop_
_geom_angle_atom_site_label_1
_geom_angle_atom_site_label_2
_geom_angle_atom_site_label_3
_geom_angle_site_symmetry_1
_geom_angle_site_symmetry_3
_geom_angle
_geom_angle_publ_flag
Cl1 Sb1 Cl3 . . 90.17(2) ?
Cl1 Sb1 Cl4 . . 88.48(2) ?
Cl3 Sb1 Cl4 . . 93.20(2) ?
Cl1 Sb1 Cl2 . . 89.01(2) ?
Cl3 Sb1 Cl2 . . 90.02(2) ?
Cl4 Sb1 Cl2 . . 175.92(2) ?
Cl5 Sb2 Cl8 . . 90.90(2) ?
Cl5 Sb2 Cl7 . . 91.38(2) ?
Cl8 Sb2 Cl7 . . 88.47(2) ?
Cl5 Sb2 Cl6 . . 89.57(2) ?
Cl8 Sb2 Cl6 . . 86.13(2) ?
Cl7 Sb2 Cl6 . . 174.54(2) ?
C1 N1 C5 . . 122.9(2) ?
C1 N1 H1 . . 118.6 ?
C5 N1 H1 . . 118.6 ?
N1 C1 C2 . . 120.1(3) ?
N1 C1 H2 . . 120.0 ?
C2 C1 H2 . . 120.0 ?
C1 C2 C3 . . 118.2(3) ?
C1 C2 H3 . . 120.9 ?
C3 C2 H3 . . 120.9 ?
C4 C3 C2 . . 120.5(3) ?
C4 C3 Br1 . . 119.2(2) ?
C2 C3 Br1 . . 120.2(2) ?
C5 C4 C3 . . 118.6(2) ?
C5 C4 H4 . . 120.7 ?
C3 C4 H4 . . 120.7 ?
N1 C5 C4 . . 119.6(3) ?
N1 C5 H5 . . 120.2 ?
C4 C5 H5 . . 120.2 ?
C6 N2 C10 . . 122.6(2) ?
C6 N2 H6 . . 118.7 ?
C10 N2 H6 . . 118.7 ?
N2 C6 C7 . . 119.7(2) ?
N2 C6 H7 . . 120.1 ?
C7 C6 H7 . . 120.1 ?
C6 C7 C8 . . 118.3(2) ?
C6 C7 H8 . . 120.8 ?
C8 C7 H8 . . 120.8 ?
C7 C8 C9 . . 121.4(2) ?
C7 C8 Br2 . . 118.85(19) ?
C9 C8 Br2 . . 119.8(2) ?
C10 C9 C8 . . 117.8(2) ?
C10 C9 H9 . . 121.1 ?
C8 C9 H9 . . 121.1 ?
N2 C10 C9 . . 120.1(2) ?
N2 C10 H10 . . 119.9 ?
C9 C10 H10 . . 119.9 ?
C15 N3 C11 . . 122.5(3) ?
C15 N3 H11 . . 118.7 ?
C11 N3 H11 . . 118.7 ?
N3 C11 C12 . . 119.7(3) ?
N3 C11 H12 . . 120.2 ?
C12 C11 H12 . . 120.2 ?
C11 C12 C13 . . 118.6(3) ?
C11 C12 H13 . . 120.7 ?
C13 C12 H13 . . 120.7 ?
C12 C13 C14 . . 120.8(3) ?
C12 C13 Br3B . . 125.4(3) ?
C14 C13 Br3B . . 113.8(2) ?
C12 C13 Br3A . . 109.0(4) ?
C14 C13 Br3A . . 129.8(4) ?
C15 C14 C13 . . 118.3(3) ?
C15 C14 H14 . . 120.8 ?
C13 C14 H14 . . 120.8 ?
N3 C15 C14 . . 120.0(3) ?
N3 C15 H15 . . 120.0 ?
C14 C15 H15 . . 120.0 ?

loop_
_geom_bond_atom_site_label_1
_geom_bond_atom_site_label_2
_geom_bond_site_symmetry_2
_geom_bond_distance
_geom_bond_publ_flag
Sb1 Cl1 . 2.3840(6) ?
Sb1 Cl3 . 2.4170(7) ?
Sb1 Cl4 . 2.5053(6) ?
Sb1 Cl2 . 2.7745(7) ?
Sb2 Cl5 . 2.4082(7) ?
Sb2 Cl8 . 2.4260(6) ?
Sb2 Cl7 . 2.6135(7) ?
Sb2 Cl6 . 2.6400(7) ?
Br1 C3 . 1.873(3) ?
N1 C1 . 1.333(4) ?
N1 C5 . 1.340(3) ?
N1 H1 . 0.88 ?
C1 C2 . 1.376(4) ?
C1 H2 . 0.95 ?
C2 C3 . 1.389(4) ?
C2 H3 . 0.95 ?
C3 C4 . 1.386(4) ?
C4 C5 . 1.376(4) ?
C4 H4 . 0.95 ?
C5 H5 . 0.95 ?
Br2 C8 . 1.880(2) ?
N2 C6 . 1.339(3) ?
N2 C10 . 1.339(3) ?
N2 H6 . 0.88 ?
C6 C7 . 1.378(4) ?
C6 H7 . 0.95 ?
C7 C8 . 1.378(4) ?
C7 H8 . 0.95 ?
C8 C9 . 1.384(4) ?
C9 C10 . 1.377(4) ?
C9 H9 . 0.95 ?
C10 H10 . 0.95 ?
Br3A C13 . 1.880(3) ?
Br3B C13 . 1.877(3) ?
N3 C15 . 1.331(4) ?
N3 C11 . 1.331(4) ?
N3 H11 . 0.88 ?
C11 C12 . 1.368(4) ?
C11 H12 . 0.95 ?
C12 C13 . 1.373(4) ?
C12 H13 . 0.95 ?
C13 C14 . 1.373(4) ?
C14 C15 . 1.365(4) ?
C14 H14 . 0.95 ?
C15 H15 . 0.95 ?
